data_7238287
loop_
_publ_author_name
'Saad, Ali'
'Jeannin, Olivier'
'Fourmigu\'e, Marc'

_publ_section_title
;
 Helical organization of chiral binaphthyl tetrathiafulvalene primary
 amides through hydrogen bonding interactions
;
_journal_issue 11
_journal_name_full CrystEngComm
_journal_page_first 3866
_journal_paper_doi 10.1039/c004320f
_journal_volume 12
_journal_year 2010
_chemical_formula_moiety 'C25 H16 O3 S2'
_chemical_formula_sum 'C25 H16 O3 S2'
_chemical_formula_weight 428.50
_space_group_IT_number 61
_space_group_name_Hall '-P 2ac 2ab'
_space_group_name_H-M_alt 'P b c a'
_symmetry_cell_setting orthorhombic
_symmetry_space_group_name_H-M 'P b c a'
_atom_sites_solution_hydrogens geom
_atom_sites_solution_primary direct
_atom_sites_solution_secondary difmap
_audit_creation_method SHELXL-97
_cell_angle_alpha 90.00
_cell_angle_beta 90.00
_cell_angle_gamma 90.00
_cell_formula_units_Z 8
_cell_length_a 11.181(2)
_cell_length_b 8.5699(17)
_cell_length_c 41.840(8)
_cell_measurement_reflns_used 3893
_cell_measurement_temperature 293(2)
_cell_measurement_theta_max 21.00
_cell_measurement_theta_min 2.67
_cell_volume 4009.1(13)
_computing_cell_refinement 'Bruker SMART, 2006'
_computing_data_collection 'Bruker SMART, 2006'
_computing_data_reduction 'Bruker SAINT, 2006'
_computing_structure_refinement 'SHELXL-97 (Sheldrick, 1997)'
_computing_structure_solution 'SHELXS-97 (Sheldrick, 1997)'
_diffrn_ambient_temperature 293(2)
_diffrn_detector 'CCD plate'
_diffrn_measured_fraction_theta_full 0.990
_diffrn_measured_fraction_theta_max 0.990
_diffrn_measurement_device_type 'APEXII, Bruker-AXS'
_diffrn_measurement_method 'CCD rotation images, thin slices'
_diffrn_radiation_monochromator graphite
_diffrn_radiation_source 'fine-focus sealed tube'
_diffrn_radiation_type MoK\a
_diffrn_radiation_wavelength 0.71073
_diffrn_reflns_av_R_equivalents 0.0715
_diffrn_reflns_av_sigmaI/netI 0.0607
_diffrn_reflns_limit_h_max 14
_diffrn_reflns_limit_h_min -13
_diffrn_reflns_limit_k_max 11
_diffrn_reflns_limit_k_min -10
_diffrn_reflns_limit_l_max 54
_diffrn_reflns_limit_l_min -43
_diffrn_reflns_number 31745
_diffrn_reflns_theta_full 27.48
_diffrn_reflns_theta_max 27.48
_diffrn_reflns_theta_min 0.97
_exptl_absorpt_coefficient_mu 0.291
_exptl_absorpt_correction_T_max 1.0
_exptl_absorpt_correction_T_min 0.855401
_exptl_absorpt_correction_type multi-scan
_exptl_absorpt_process_details
;
[Sheldrick, G.M. (2002). SADABS Bruker AXS Inc., Madison, Wisconsin, USA]
;
_exptl_crystal_colour colourless
_exptl_crystal_density_diffrn 1.420
_exptl_crystal_density_method 'not measured'
_exptl_crystal_description prism
_exptl_crystal_F_000 1776
_exptl_crystal_size_max 0.20
_exptl_crystal_size_mid 0.07
_exptl_crystal_size_min 0.04
_refine_diff_density_max 0.381
_refine_diff_density_min -0.366
_refine_diff_density_rms 0.135
_refine_ls_extinction_method none
_refine_ls_goodness_of_fit_ref 1.014
_refine_ls_hydrogen_treatment constr
_refine_ls_matrix_type full
_refine_ls_number_parameters 271
_refine_ls_number_reflns 4552
_refine_ls_number_restraints 0
_refine_ls_restrained_S_all 1.014
_refine_ls_R_factor_all 0.1127
_refine_ls_R_factor_gt 0.0418
_refine_ls_shift/su_max 0.003
_refine_ls_shift/su_mean 0.000
_refine_ls_structure_factor_coef Fsqd
_refine_ls_weighting_details 'calc w=1/[\s^2^(Fo^2^)+(0.0831P)^2^+0.0000P] where P=(Fo^2^+2Fc^2^)/3'
_refine_ls_weighting_scheme calc
_refine_ls_wR_factor_gt 0.1082
_refine_ls_wR_factor_ref 0.1612
_reflns_number_gt 2404
_reflns_number_total 4552
_reflns_threshold_expression >2sigma(I)
_cod_data_source_file c004320f.txt
_cod_data_source_block as48conv
_cod_original_cell_volume 4009.1(14)
_cod_original_sg_symbol_H-M Pbca
_cod_database_code 7238287

loop_
_symmetry_equiv_pos_as_xyz
'x, y, z'
'-x+1/2, -y, z+1/2'
'-x, y+1/2, -z+1/2'
'x+1/2, -y+1/2, -z'
'-x, -y, -z'
'x-1/2, y, -z-1/2'
'x, -y-1/2, z-1/2'
'-x-1/2, y-1/2, z'

loop_
_atom_site_label
_atom_site_type_symbol
_atom_site_fract_x
_atom_site_fract_y
_atom_site_fract_z
_atom_site_U_iso_or_equiv
_atom_site_adp_type
_atom_site_occupancy
_atom_site_symmetry_multiplicity
_atom_site_calc_flag
_atom_site_refinement_flags
S1 S 0.58205(8) 0.70152(11) 0.013248(18) 0.0602(3) Uani 1 1 d .
S2 S 0.81750(8) 0.69534(10) 0.04396(2) 0.0597(3) Uani 1 1 d .
O1 O 0.45724(17) 0.6083(2) 0.09726(4) 0.0433(5) Uani 1 1 d .
O2 O 0.69469(16) 0.6882(2) 0.11950(4) 0.0448(5) Uani 1 1 d .
O3 O 0.7755(2) 0.8270(3) -0.01192(5) 0.0867(9) Uani 1 1 d .
C1 C 0.4738(2) 0.8243(3) 0.13124(6) 0.0375(6) Uani 1 1 d .
C2 C 0.4425(2) 0.7666(3) 0.10176(6) 0.0378(6) Uani 1 1 d .
C3 C 0.3929(2) 0.8633(4) 0.07780(7) 0.0462(7) Uani 1 1 d .
H3 H 0.3737 0.8223 0.0579 0.055 Uiso 1 1 calc R
C4 C 0.3733(3) 1.0169(4) 0.08417(7) 0.0502(8) Uani 1 1 d .
H4 H 0.3403 1.0802 0.0684 0.060 Uiso 1 1 calc R
C5 C 0.3817(3) 1.2433(4) 0.12096(9) 0.0574(8) Uani 1 1 d .
H5 H 0.3474 1.3071 0.1055 0.069 Uiso 1 1 calc R
C6 C 0.4116(3) 1.3045(4) 0.14976(10) 0.0652(9) Uani 1 1 d .
H6 H 0.3976 1.4095 0.1539 0.078 Uiso 1 1 calc R
C7 C 0.4635(3) 1.2101(4) 0.17334(9) 0.0589(9) Uani 1 1 d .
H7 H 0.4840 1.2529 0.1930 0.071 Uiso 1 1 calc R
C8 C 0.4839(3) 1.0558(3) 0.16757(7) 0.0465(7) Uani 1 1 d .
H8 H 0.5187 0.9949 0.1834 0.056 Uiso 1 1 calc R
C9 C 0.4536(2) 0.9861(3) 0.13801(6) 0.0394(6) Uani 1 1 d .
C10 C 0.4019(2) 1.0824(3) 0.11406(7) 0.0454(7) Uani 1 1 d .
C11 C 0.5323(2) 0.7186(3) 0.15520(6) 0.0378(6) Uani 1 1 d .
C12 C 0.6396(3) 0.6489(3) 0.14791(6) 0.0395(6) Uani 1 1 d .
C13 C 0.6962(3) 0.5432(3) 0.16881(7) 0.0515(8) Uani 1 1 d .
H13 H 0.7672 0.4949 0.1628 0.062 Uiso 1 1 calc R
C14 C 0.6466(3) 0.5125(4) 0.19763(7) 0.0541(8) Uani 1 1 d .
H14 H 0.6847 0.4431 0.2114 0.065 Uiso 1 1 calc R
C15 C 0.4866(3) 0.5519(4) 0.23734(7) 0.0621(9) Uani 1 1 d .
H15 H 0.5264 0.4877 0.2518 0.074 Uiso 1 1 calc R
C16 C 0.3796(4) 0.6139(4) 0.24543(8) 0.0720(10) Uani 1 1 d .
H16 H 0.3480 0.5948 0.2656 0.086 Uiso 1 1 calc R
C17 C 0.3158(3) 0.7070(4) 0.22368(8) 0.0640(9) Uani 1 1 d .
H17 H 0.2407 0.7451 0.2292 0.077 Uiso 1 1 calc R
C18 C 0.3638(3) 0.7417(4) 0.19439(7) 0.0519(8) Uani 1 1 d .
H18 H 0.3212 0.8041 0.1802 0.062 Uiso 1 1 calc R
C19 C 0.4778(3) 0.6836(3) 0.18539(6) 0.0404(7) Uani 1 1 d .
C20 C 0.5385(3) 0.5830(3) 0.20740(6) 0.0477(7) Uani 1 1 d .
C21 C 0.4775(3) 0.5511(4) 0.06551(6) 0.0495(8) Uani 1 1 d .
H21A H 0.4100 0.5791 0.0521 0.059 Uiso 1 1 calc R
H21B H 0.4825 0.4381 0.0661 0.059 Uiso 1 1 calc R
C22 C 0.7221(3) 0.5590(4) 0.09852(7) 0.0515(8) Uani 1 1 d .
H22A H 0.6718 0.4701 0.1035 0.062 Uiso 1 1 calc R
H22B H 0.8051 0.5282 0.1009 0.062 Uiso 1 1 calc R
C23 C 0.5910(3) 0.6161(3) 0.05090(6) 0.0470(7) Uani 1 1 d .
C24 C 0.6988(3) 0.6141(3) 0.06514(6) 0.0463(7) Uani 1 1 d .
C25 C 0.7338(3) 0.7550(4) 0.01054(7) 0.0597(9) Uani 1 1 d .

loop_
_atom_site_aniso_label
_atom_site_aniso_U_11
_atom_site_aniso_U_22
_atom_site_aniso_U_33
_atom_site_aniso_U_23
_atom_site_aniso_U_13
_atom_site_aniso_U_12
S1 0.0655(6) 0.0798(6) 0.0352(4) 0.0029(4) 0.0051(4) -0.0031(4)
S2 0.0529(6) 0.0726(6) 0.0535(5) -0.0012(4) 0.0128(4) -0.0053(4)
O1 0.0496(12) 0.0475(12) 0.0328(10) 0.0013(8) 0.0008(9) -0.0039(9)
O2 0.0460(12) 0.0466(11) 0.0416(11) 0.0037(8) 0.0036(9) -0.0011(9)
O3 0.090(2) 0.116(2) 0.0547(15) 0.0202(14) 0.0239(14) -0.0123(16)
C1 0.0341(16) 0.0434(15) 0.0351(15) 0.0063(12) 0.0025(12) -0.0009(12)
C2 0.0369(16) 0.0446(16) 0.0320(15) 0.0032(11) 0.0023(12) -0.0016(12)
C3 0.0435(18) 0.0620(19) 0.0331(15) 0.0072(14) -0.0045(13) 0.0001(14)
C4 0.0457(19) 0.060(2) 0.0448(18) 0.0202(15) -0.0048(14) 0.0042(15)
C5 0.048(2) 0.0475(17) 0.077(2) 0.0177(16) 0.0020(17) 0.0002(15)
C6 0.067(2) 0.0440(18) 0.085(3) -0.0022(18) 0.003(2) -0.0032(16)
C7 0.060(2) 0.0519(19) 0.065(2) -0.0054(16) -0.0003(17) -0.0083(16)
C8 0.0450(19) 0.0499(18) 0.0446(17) -0.0001(13) 0.0020(14) -0.0047(13)
C9 0.0344(16) 0.0434(16) 0.0404(16) 0.0043(12) 0.0020(12) -0.0019(12)
C10 0.0359(17) 0.0488(17) 0.0513(18) 0.0118(14) 0.0032(13) -0.0013(13)
C11 0.0395(17) 0.0401(15) 0.0337(15) 0.0046(11) -0.0055(12) -0.0032(12)
C12 0.0426(17) 0.0426(15) 0.0332(15) 0.0035(12) -0.0061(13) -0.0067(13)
C13 0.0443(19) 0.0566(19) 0.0534(19) 0.0108(14) -0.0094(15) 0.0029(14)
C14 0.058(2) 0.0570(18) 0.0474(18) 0.0161(15) -0.0220(16) -0.0044(16)
C15 0.082(3) 0.066(2) 0.0390(18) 0.0130(15) -0.0070(17) -0.0136(19)
C16 0.089(3) 0.090(3) 0.0368(19) 0.0077(18) 0.0106(19) -0.025(2)
C17 0.061(2) 0.082(2) 0.050(2) -0.0031(17) 0.0136(17) -0.0139(18)
C18 0.048(2) 0.0632(19) 0.0445(18) 0.0017(14) 0.0029(15) -0.0093(15)
C19 0.0456(18) 0.0454(16) 0.0303(14) 0.0014(12) -0.0058(12) -0.0102(13)
C20 0.059(2) 0.0509(17) 0.0332(16) 0.0061(13) -0.0098(14) -0.0144(15)
C21 0.053(2) 0.0565(18) 0.0395(17) -0.0057(13) 0.0013(14) -0.0037(14)
C22 0.050(2) 0.0501(18) 0.0542(19) -0.0009(14) 0.0039(15) 0.0085(14)
C23 0.055(2) 0.0511(17) 0.0348(16) -0.0015(13) 0.0085(14) -0.0027(14)
C24 0.052(2) 0.0472(16) 0.0400(16) -0.0038(12) 0.0105(14) 0.0012(14)
C25 0.064(2) 0.071(2) 0.0440(18) -0.0012(15) 0.0152(17) -0.0022(17)

loop_
_atom_type_symbol
_atom_type_description
_atom_type_scat_dispersion_real
_atom_type_scat_dispersion_imag
_atom_type_scat_source
C C 0.0033 0.0016 'International Tables Vol C Tables 4.2.6.8 and 6.1.1.4'
H H 0.0000 0.0000 'International Tables Vol C Tables 4.2.6.8 and 6.1.1.4'
O O 0.0106 0.0060 'International Tables Vol C Tables 4.2.6.8 and 6.1.1.4'
S S 0.1246 0.1234 'International Tables Vol C Tables 4.2.6.8 and 6.1.1.4'

loop_
_geom_angle_atom_site_label_1
_geom_angle_atom_site_label_2
_geom_angle_atom_site_label_3
_geom_angle
C23 S1 C25 96.46(15)
C24 S2 C25 96.63(16)
C2 O1 C21 118.8(2)
C12 O2 C22 115.5(2)
C2 C1 C9 119.0(2)
C2 C1 C11 119.5(2)
C9 C1 C11 121.4(2)
C1 C2 O1 116.5(2)
C1 C2 C3 121.7(3)
O1 C2 C3 121.8(2)
C4 C3 C2 119.4(3)
C3 C4 C10 121.5(3)
C6 C5 C10 120.9(3)
C5 C6 C7 120.3(3)
C8 C7 C6 120.3(3)
C7 C8 C9 121.6(3)
C8 C9 C10 118.0(3)
C8 C9 C1 122.9(2)
C10 C9 C1 119.1(3)
C4 C10 C9 119.2(3)
C4 C10 C5 121.9(3)
C9 C10 C5 118.9(3)
C12 C11 C19 118.4(2)
C12 C11 C1 119.6(2)
C19 C11 C1 121.9(2)
C11 C12 O2 118.3(2)
C11 C12 C13 122.2(3)
O2 C12 C13 119.4(3)
C14 C13 C12 119.6(3)
C13 C14 C20 121.7(3)
C16 C15 C20 120.9(3)
C15 C16 C17 120.7(3)
C18 C17 C16 120.2(3)
C17 C18 C19 120.9(3)
C18 C19 C20 117.8(3)
C18 C19 C11 122.8(3)
C20 C19 C11 119.4(3)
C15 C20 C14 122.0(3)
C15 C20 C19 119.4(3)
C14 C20 C19 118.5(3)
O1 C21 C23 112.3(2)
O2 C22 C24 106.8(2)
C24 C23 C21 124.6(3)
C24 C23 S1 117.2(2)
C21 C23 S1 118.2(2)
C23 C24 C22 124.9(3)
C23 C24 S2 116.9(2)
C22 C24 S2 118.0(2)
O3 C25 S2 123.9(3)
O3 C25 S1 123.4(3)
S2 C25 S1 112.68(18)

loop_
_geom_bond_atom_site_label_1
_geom_bond_atom_site_label_2
_geom_bond_distance
S1 C23 1.740(3)
S1 C25 1.761(4)
S2 C24 1.741(3)
S2 C25 1.759(3)
O1 C2 1.380(3)
O1 C21 1.434(3)
O2 C12 1.380(3)
O2 C22 1.446(3)
O3 C25 1.217(4)
C1 C2 1.374(4)
C1 C9 1.433(4)
C1 C11 1.501(4)
C2 C3 1.414(4)
C3 C4 1.361(4)
C4 C10 1.407(4)
C5 C6 1.356(5)
C5 C10 1.427(4)
C6 C7 1.401(5)
C7 C8 1.363(4)
C8 C9 1.415(4)
C9 C10 1.421(4)
C11 C12 1.374(4)
C11 C19 1.435(4)
C12 C13 1.409(4)
C13 C14 1.353(4)
C14 C20 1.412(4)
C15 C16 1.351(5)
C15 C20 1.406(4)
C16 C17 1.405(5)
C17 C18 1.371(4)
C18 C19 1.418(4)
C19 C20 1.432(4)
C21 C23 1.515(4)
C22 C24 1.497(4)
C23 C24 1.345(4)
